data_1529251
loop_
_publ_author_name
'Winkelhaus, Daniel'
'Holthausen, Michael H.'
'Dobrovetsky, Roman'
'Stephan, Douglas W.'

_publ_section_title
;
 Phosphine and carbene azido-cations: [(L)N3]+and [(L)2N3]+
;
_journal_issue 11
_journal_name_full 'Chem. Sci.'
_journal_page_first 6367
_journal_paper_doi 10.1039/C5SC02336J
_journal_volume 6
_journal_year 2015
_chemical_formula_moiety 'C24 B F20, C18 H3 F12 N3 P'
_chemical_formula_sum 'C42 H3 B F32 N3 P'
_chemical_formula_weight 1199.25
_chemical_name_systematic
;
 ?
;
_space_group_IT_number 2
_symmetry_cell_setting triclinic
_symmetry_space_group_name_Hall '-P 1'
_symmetry_space_group_name_H-M 'P -1'
_atom_sites_solution_hydrogens geom
_atom_sites_solution_primary direct
_atom_sites_solution_secondary difmap
_audit_creation_method SHELXL-97
_audit_update_record
;
2015-05-28 deposited with the CCDC.
2015-07-21 downloaded from the CCDC.
;
_cell_angle_alpha 90.007(2)
_cell_angle_beta 104.509(2)
_cell_angle_gamma 98.160(2)
_cell_formula_units_Z 2
_cell_length_a 10.7013(5)
_cell_length_b 11.2094(6)
_cell_length_c 17.8097(8)
_cell_measurement_reflns_used 9970
_cell_measurement_temperature 149(2)
_cell_measurement_theta_max 55.006
_cell_measurement_theta_min 4.728
_cell_volume 2045.87(17)
_computing_cell_refinement
'Bruker SMART. Area-Detector Software Package. (Siemens Industrial Automation, 1993, Inc.: Madison, WI)'
_computing_data_collection
'Bruker SMART. Area-Detector Software Package. (Siemens Industrial Automation, 1993, Inc.: Madison, WI)'
_computing_data_reduction
'Bruker SAINT. Area-Detector Integration Software. (Siemens Industrial Automation, 1995, Inc.: Madison, WI)'
_computing_molecular_graphics 'Ortep for Windows (L. J. Farrugia, J. Appl. Cryst. 1997, 30, 565)'
_computing_publication_material 'WinGX v1.70.01 (L. J. Farrugia, J. Appl. Cryst. 1999, 32, 837)'
_computing_structure_refinement
'SHELX-97. Programs for Crystal Structure Analysis. (G. M. Sheldrick, 1997, Release 97-2, University of Gttingen, Germany)'
_computing_structure_solution
'SHELX-97. Programs for Crystal Structure Analysis. (G. M. Sheldrick, 1997, Release 97-2, University of Gttingen, Germany)'
_diffrn_ambient_temperature 149(2)
_diffrn_measured_fraction_theta_full 0.989
_diffrn_measured_fraction_theta_max 0.989
_diffrn_measurement_device_type 'Bruker Apex II CCD detector'
_diffrn_measurement_method 'phi and omega scans'
_diffrn_radiation_monochromator graphite
_diffrn_radiation_source 'fine-focus sealed tube'
_diffrn_radiation_type MoK\a
_diffrn_radiation_wavelength 0.71073
_diffrn_reflns_av_R_equivalents 0.0311
_diffrn_reflns_av_sigmaI/netI 0.0345
_diffrn_reflns_limit_h_max 13
_diffrn_reflns_limit_h_min -13
_diffrn_reflns_limit_k_max 14
_diffrn_reflns_limit_k_min -14
_diffrn_reflns_limit_l_max 23
_diffrn_reflns_limit_l_min -23
_diffrn_reflns_number 34643
_diffrn_reflns_theta_full 27.54
_diffrn_reflns_theta_max 27.54
_diffrn_reflns_theta_min 1.84
_exptl_absorpt_coefficient_mu 0.255
_exptl_absorpt_correction_T_max 0.7456
_exptl_absorpt_correction_T_min 0.6976
_exptl_absorpt_correction_type multi-scan
_exptl_absorpt_process_details
'SADABS. Area-Detector Integration Software. (Siemens Industrial Automation, 1995, Inc.: Madison, WI)'
_exptl_crystal_colour colorless
_exptl_crystal_density_diffrn 1.947
_exptl_crystal_density_method 'not measured'
_exptl_crystal_description block
_exptl_crystal_F_000 1168
_exptl_crystal_size_max 0.40
_exptl_crystal_size_mid 0.30
_exptl_crystal_size_min 0.20
_refine_diff_density_max 0.409
_refine_diff_density_min -0.387
_refine_diff_density_rms 0.051
_refine_ls_extinction_method none
_refine_ls_goodness_of_fit_ref 1.033
_refine_ls_hydrogen_treatment constr
_refine_ls_matrix_type full
_refine_ls_number_parameters 712
_refine_ls_number_reflns 9340
_refine_ls_number_restraints 0
_refine_ls_restrained_S_all 1.033
_refine_ls_R_factor_all 0.0567
_refine_ls_R_factor_gt 0.0366
_refine_ls_shift/su_max 0.001
_refine_ls_shift/su_mean 0.000
_refine_ls_structure_factor_coef Fsqd
_refine_ls_weighting_details 'calc w=1/[\s^2^(Fo^2^)+(0.0343P)^2^+0.7914P] where P=(Fo^2^+2Fc^2^)/3'
_refine_ls_weighting_scheme calc
_refine_ls_wR_factor_gt 0.0773
_refine_ls_wR_factor_ref 0.0844
_reflns_number_gt 7059
_reflns_number_total 9340
_reflns_threshold_expression >2sigma(I)
_cod_data_source_file c5sc02336j2.cif
_cod_data_source_block dw023_0m
_cod_depositor_comments 'Adding full bibliography for 1529251--1529255.cif.'
_cod_database_code 1529251

loop_
_symmetry_equiv_pos_as_xyz
'x, y, z'
'-x, -y, -z'

loop_
_atom_site_label
_atom_site_type_symbol
_atom_site_fract_x
_atom_site_fract_y
_atom_site_fract_z
_atom_site_U_iso_or_equiv
_atom_site_adp_type
_atom_site_occupancy
_atom_site_symmetry_multiplicity
_atom_site_calc_flag
_atom_site_refinement_flags
P1 P 0.51825(5) 1.11234(4) 0.24629(3) 0.02219(11) Uani 1 1 d .
F7 F 0.33214(17) 0.86896(12) -0.00631(7) 0.0628(4) Uani 1 1 d .
F6 F 0.03001(12) 1.01619(12) 0.10853(9) 0.0561(4) Uani 1 1 d .
F5 F 0.22069(11) 1.11028(11) 0.22712(7) 0.0388(3) Uani 1 1 d .
F2 F 0.46841(13) 1.33963(11) 0.48744(6) 0.0421(3) Uani 1 1 d .
F1 F 0.53190(12) 1.15101(10) 0.42381(6) 0.0358(3) Uani 1 1 d .
F3 F 0.33677(12) 1.50405(11) 0.24247(7) 0.0420(3) Uani 1 1 d .
F4 F 0.39401(11) 1.31015(10) 0.17590(6) 0.0324(3) Uani 1 1 d .
F9 F 0.41869(10) 0.83950(10) 0.25881(6) 0.0309(3) Uani 1 1 d .
F12 F 0.76102(10) 1.15457(10) 0.36710(7) 0.0336(3) Uani 1 1 d .
F11 F 0.87461(10) 1.00126(11) 0.46895(6) 0.0382(3) Uani 1 1 d .
F10 F 0.53017(10) 0.69099(9) 0.35992(6) 0.0310(3) Uani 1 1 d .
F8 F 0.52741(13) 0.96245(11) 0.11425(7) 0.0454(3) Uani 1 1 d .
F20 F 1.17216(12) 0.41967(12) 0.01624(7) 0.0416(3) Uani 1 1 d .
F30 F 0.88154(14) 0.33046(11) 0.50765(6) 0.0486(3) Uani 1 1 d .
F15 F 1.23234(11) 1.06286(10) 0.40260(7) 0.0392(3) Uani 1 1 d .
F14 F 1.34048(10) 0.85635(11) 0.40801(6) 0.0385(3) Uani 1 1 d .
F13 F 1.20207(10) 0.65519(10) 0.33274(6) 0.0297(2) Uani 1 1 d .
F17 F 0.83366(10) 0.86069(9) 0.25558(6) 0.0292(2) Uani 1 1 d .
F16 F 0.97600(11) 1.05914(10) 0.32680(7) 0.0374(3) Uani 1 1 d .
F32 F 0.76334(11) 0.63823(10) 0.33840(6) 0.0328(3) Uani 1 1 d .
F31 F 0.73351(12) 0.50958(12) 0.46065(7) 0.0449(3) Uani 1 1 d .
F29 F 1.06079(13) 0.28678(10) 0.42997(7) 0.0424(3) Uani 1 1 d .
F28 F 1.08716(11) 0.40864(10) 0.30665(6) 0.0314(3) Uani 1 1 d .
F18 F 0.87635(10) 0.37711(9) 0.17209(6) 0.0307(3) Uani 1 1 d .
F21 F 1.25431(11) 0.65337(11) 0.07021(7) 0.0359(3) Uani 1 1 d .
F22 F 1.16029(10) 0.74487(9) 0.17649(6) 0.0267(2) Uani 1 1 d .
F19 F 0.98409(12) 0.28268(10) 0.07030(7) 0.0421(3) Uani 1 1 d .
F25 F 0.46958(11) 0.67087(11) -0.00518(7) 0.0409(3) Uani 1 1 d .
F27 F 0.90813(10) 0.79163(9) 0.12128(6) 0.0300(2) Uani 1 1 d .
F26 F 0.70086(12) 0.81728(11) 0.00747(7) 0.0397(3) Uani 1 1 d .
F24 F 0.45253(10) 0.50031(11) 0.10173(7) 0.0392(3) Uani 1 1 d .
F23 F 0.65650(10) 0.47213(9) 0.21666(6) 0.0296(2) Uani 1 1 d .
C16 C 0.70508(18) 0.84246(17) 0.41709(10) 0.0256(4) Uani 1 1 d .
H1 H 0.7442 0.7886 0.4538 0.031 Uiso 1 1 calc R
C15 C 0.58963(17) 0.80457(16) 0.36243(10) 0.0228(4) Uani 1 1 d .
C14 C 0.53156(16) 0.88210(16) 0.30933(10) 0.0221(4) Uani 1 1 d .
C13 C 0.58802(17) 1.00234(16) 0.30929(10) 0.0216(4) Uani 1 1 d .
C7 C 0.38081(19) 1.04248(16) 0.17269(10) 0.0259(4) Uani 1 1 d .
C12 C 0.4039(2) 0.97769(18) 0.11210(11) 0.0327(5) Uani 1 1 d .
C11 C 0.3033(3) 0.92814(18) 0.05117(11) 0.0422(6) Uani 1 1 d .
C10 C 0.1766(2) 0.93912(19) 0.04915(13) 0.0466(6) Uani 1 1 d .
H2 H 0.1071 0.9038 0.0074 0.056 Uiso 1 1 calc R
C8 C 0.25179(19) 1.05206(17) 0.17019(11) 0.0296(4) Uani 1 1 d .
C9 C 0.1522(2) 1.00196(18) 0.10850(13) 0.0389(5) Uani 1 1 d .
C1 C 0.47087(16) 1.22869(16) 0.29722(10) 0.0215(4) Uani 1 1 d .
C6 C 0.41789(17) 1.32049(17) 0.25338(10) 0.0242(4) Uani 1 1 d .
C5 C 0.38550(18) 1.41797(17) 0.28714(11) 0.0263(4) Uani 1 1 d .
C4 C 0.40184(18) 1.42618(17) 0.36648(11) 0.0293(4) Uani 1 1 d .
H3 H 0.3792 1.4932 0.3901 0.035 Uiso 1 1 calc R
C3 C 0.45164(19) 1.33498(18) 0.41034(11) 0.0282(4) Uani 1 1 d .
C2 C 0.48590(17) 1.23727(17) 0.37731(10) 0.0248(4) Uani 1 1 d .
C17 C 0.76199(17) 0.96067(18) 0.41698(10) 0.0256(4) Uani 1 1 d .
C18 C 0.70602(17) 1.03874(16) 0.36476(11) 0.0242(4) Uani 1 1 d .
N1 N 0.62613(16) 1.18880(15) 0.20573(10) 0.0330(4) Uani 1 1 d .
N2 N 0.71609(17) 1.13988(15) 0.19022(9) 0.0314(4) Uani 1 1 d .
N3 N 0.80068(19) 1.10868(18) 0.17425(11) 0.0444(5) Uani 1 1 d .
C28 C 1.12210(18) 0.46639(18) 0.06961(10) 0.0277(4) Uani 1 1 d .
C27 C 1.02645(19) 0.39789(17) 0.09694(11) 0.0272(4) Uani 1 1 d .
C26 C 0.97420(17) 0.44819(16) 0.15043(10) 0.0222(4) Uani 1 1 d .
C25 C 1.01444(16) 0.56490(16) 0.18239(9) 0.0196(4) Uani 1 1 d .
C37 C 0.92124(17) 0.52773(15) 0.31282(10) 0.0209(4) Uani 1 1 d .
C38 C 0.99535(18) 0.43777(16) 0.34097(10) 0.0238(4) Uani 1 1 d .
C39 C 0.9841(2) 0.37166(17) 0.40563(11) 0.0293(4) Uani 1 1 d .
C40 C 0.8947(2) 0.39409(18) 0.44524(10) 0.0322(5) Uani 1 1 d .
C22 C 1.16038(18) 0.96065(17) 0.36689(10) 0.0276(4) Uani 1 1 d .
C21 C 1.21487(17) 0.85644(18) 0.36841(10) 0.0261(4) Uani 1 1 d .
C20 C 1.14097(17) 0.75351(16) 0.32946(10) 0.0226(4) Uani 1 1 d .
C19 C 1.01170(17) 0.74656(16) 0.28654(10) 0.0205(4) Uani 1 1 d .
C24 C 0.96079(17) 0.85280(16) 0.29034(10) 0.0223(4) Uani 1 1 d .
C23 C 1.03220(18) 0.95868(16) 0.32809(11) 0.0257(4) Uani 1 1 d .
C42 C 0.83614(18) 0.54829(16) 0.35742(10) 0.0244(4) Uani 1 1 d .
C41 C 0.82003(19) 0.48391(18) 0.42118(11) 0.0305(4) Uani 1 1 d .
C29 C 1.16277(17) 0.58348(17) 0.09689(10) 0.0245(4) Uani 1 1 d .
C30 C 1.11064(17) 0.62929(16) 0.15248(10) 0.0212(4) Uani 1 1 d .
C31 C 0.79502(16) 0.63362(15) 0.17752(10) 0.0199(4) Uani 1 1 d .
C32 C 0.67462(17) 0.56179(16) 0.16749(10) 0.0230(4) Uani 1 1 d .
C33 C 0.56566(17) 0.57374(17) 0.10809(11) 0.0268(4) Uani 1 1 d .
C34 C 0.57332(18) 0.65993(18) 0.05405(11) 0.0278(4) Uani 1 1 d .
C35 C 0.69021(18) 0.73337(16) 0.06074(11) 0.0260(4) Uani 1 1 d .
C36 C 0.79578(17) 0.71804(16) 0.12056(10) 0.0223(4) Uani 1 1 d .
B1 B 0.93489(19) 0.61767(18) 0.24058(11) 0.0197(4) Uani 1 1 d .

loop_
_atom_site_aniso_label
_atom_site_aniso_U_11
_atom_site_aniso_U_22
_atom_site_aniso_U_33
_atom_site_aniso_U_23
_atom_site_aniso_U_13
_atom_site_aniso_U_12
P1 0.0245(2) 0.0199(2) 0.0206(2) 0.00106(18) 0.00373(18) 0.00144(19)
F7 0.1133(13) 0.0389(8) 0.0276(7) -0.0103(6) 0.0035(7) 0.0088(8)
F6 0.0326(7) 0.0365(7) 0.0798(10) 0.0092(7) -0.0154(7) -0.0059(6)
F5 0.0297(6) 0.0405(7) 0.0431(7) -0.0022(6) 0.0081(5) -0.0029(5)
F2 0.0636(8) 0.0440(7) 0.0222(6) 0.0005(5) 0.0129(6) 0.0160(6)
F1 0.0517(7) 0.0353(7) 0.0227(6) 0.0080(5) 0.0071(5) 0.0180(6)
F3 0.0574(8) 0.0344(7) 0.0354(7) 0.0081(5) 0.0049(6) 0.0230(6)
F4 0.0462(7) 0.0281(6) 0.0202(5) 0.0050(5) 0.0025(5) 0.0069(5)
F9 0.0266(6) 0.0267(6) 0.0293(6) 0.0041(5) -0.0064(5) -0.0058(5)
F12 0.0289(6) 0.0231(6) 0.0415(7) -0.0054(5) 0.0008(5) -0.0057(5)
F11 0.0240(6) 0.0490(8) 0.0323(6) -0.0034(5) -0.0072(5) 0.0011(5)
F10 0.0352(6) 0.0216(6) 0.0339(6) 0.0057(5) 0.0067(5) 0.0001(5)
F8 0.0597(8) 0.0405(7) 0.0389(7) -0.0068(6) 0.0155(6) 0.0115(6)
F20 0.0456(7) 0.0552(8) 0.0302(6) -0.0111(6) 0.0153(5) 0.0180(6)
F30 0.0735(9) 0.0433(8) 0.0225(6) 0.0101(5) 0.0121(6) -0.0130(7)
F15 0.0410(7) 0.0316(7) 0.0387(7) -0.0138(5) 0.0078(5) -0.0121(5)
F14 0.0244(6) 0.0519(8) 0.0324(6) -0.0095(6) -0.0020(5) -0.0002(5)
F13 0.0273(6) 0.0316(6) 0.0296(6) -0.0022(5) 0.0030(5) 0.0099(5)
F17 0.0240(5) 0.0242(6) 0.0378(6) -0.0050(5) 0.0044(5) 0.0051(4)
F16 0.0434(7) 0.0201(6) 0.0472(7) -0.0084(5) 0.0093(6) 0.0039(5)
F32 0.0346(6) 0.0340(6) 0.0355(6) -0.0005(5) 0.0167(5) 0.0100(5)
F31 0.0471(7) 0.0590(8) 0.0326(7) -0.0037(6) 0.0251(6) -0.0055(6)
F29 0.0594(8) 0.0286(7) 0.0323(6) 0.0081(5) -0.0027(6) 0.0086(6)
F28 0.0346(6) 0.0303(6) 0.0321(6) 0.0047(5) 0.0091(5) 0.0129(5)
F18 0.0339(6) 0.0213(6) 0.0353(6) -0.0030(5) 0.0114(5) -0.0055(5)
F21 0.0335(6) 0.0452(7) 0.0358(6) 0.0064(5) 0.0213(5) 0.0060(5)
F22 0.0281(5) 0.0231(6) 0.0293(6) -0.0002(4) 0.0119(5) -0.0031(4)
F19 0.0526(8) 0.0300(7) 0.0416(7) -0.0179(5) 0.0098(6) 0.0027(6)
F25 0.0280(6) 0.0506(8) 0.0400(7) 0.0133(6) -0.0014(5) 0.0097(6)
F27 0.0277(6) 0.0265(6) 0.0335(6) 0.0083(5) 0.0084(5) -0.0051(5)
F26 0.0422(7) 0.0376(7) 0.0380(7) 0.0214(6) 0.0073(5) 0.0064(6)
F24 0.0209(6) 0.0419(7) 0.0485(7) 0.0115(6) 0.0023(5) -0.0044(5)
F23 0.0253(5) 0.0272(6) 0.0332(6) 0.0106(5) 0.0054(5) -0.0033(5)
C16 0.0266(9) 0.0297(10) 0.0221(9) 0.0022(8) 0.0052(8) 0.0110(8)
C15 0.0243(9) 0.0205(9) 0.0244(9) -0.0002(7) 0.0081(7) 0.0023(7)
C14 0.0187(8) 0.0255(10) 0.0199(9) -0.0018(7) 0.0019(7) 0.0011(7)
C13 0.0211(9) 0.0214(9) 0.0216(9) -0.0003(7) 0.0043(7) 0.0029(7)
C7 0.0345(10) 0.0196(9) 0.0188(9) 0.0046(7) -0.0007(8) 0.0008(8)
C12 0.0472(13) 0.0233(10) 0.0253(10) 0.0030(8) 0.0039(9) 0.0067(9)
C11 0.0776(18) 0.0197(10) 0.0209(10) 0.0009(8) -0.0026(11) 0.0063(11)
C10 0.0604(16) 0.0218(11) 0.0360(12) 0.0031(9) -0.0231(11) -0.0028(10)
C8 0.0333(10) 0.0203(10) 0.0289(10) 0.0062(8) -0.0010(8) -0.0013(8)
C9 0.0372(12) 0.0202(10) 0.0451(13) 0.0096(9) -0.0114(10) -0.0041(9)
C1 0.0209(9) 0.0191(9) 0.0224(9) 0.0005(7) 0.0028(7) 0.0003(7)
C6 0.0255(9) 0.0251(10) 0.0191(9) 0.0019(7) 0.0024(7) 0.0003(8)
C5 0.0260(9) 0.0228(10) 0.0292(10) 0.0053(8) 0.0038(8) 0.0063(8)
C4 0.0303(10) 0.0249(10) 0.0329(11) -0.0013(8) 0.0078(8) 0.0051(8)
C3 0.0307(10) 0.0318(11) 0.0217(9) -0.0014(8) 0.0072(8) 0.0023(8)
C2 0.0240(9) 0.0253(10) 0.0243(9) 0.0059(8) 0.0043(8) 0.0042(8)
C17 0.0184(9) 0.0354(11) 0.0202(9) -0.0057(8) -0.0003(7) 0.0041(8)
C18 0.0207(9) 0.0216(9) 0.0280(10) -0.0041(8) 0.0042(7) -0.0009(7)
N1 0.0373(9) 0.0250(9) 0.0426(10) 0.0072(8) 0.0199(8) 0.0060(7)
N2 0.0369(10) 0.0290(9) 0.0293(9) 0.0055(7) 0.0117(8) 0.0018(8)
N3 0.0418(11) 0.0483(12) 0.0491(12) 0.0086(9) 0.0210(10) 0.0093(9)
C28 0.0298(10) 0.0390(12) 0.0165(9) -0.0040(8) 0.0049(8) 0.0143(9)
C27 0.0326(10) 0.0234(10) 0.0227(9) -0.0069(8) 0.0007(8) 0.0061(8)
C26 0.0236(9) 0.0219(9) 0.0202(9) 0.0029(7) 0.0039(7) 0.0030(7)
C25 0.0205(8) 0.0205(9) 0.0168(8) 0.0018(7) 0.0026(7) 0.0041(7)
C37 0.0238(9) 0.0177(9) 0.0198(9) -0.0023(7) 0.0062(7) -0.0032(7)
C38 0.0278(9) 0.0208(9) 0.0216(9) -0.0014(7) 0.0061(7) 0.0002(8)
C39 0.0397(11) 0.0184(9) 0.0231(10) 0.0016(8) -0.0021(8) 0.0002(8)
C40 0.0455(12) 0.0291(11) 0.0155(9) 0.0015(8) 0.0055(8) -0.0120(9)
C22 0.0319(10) 0.0255(10) 0.0226(9) -0.0069(8) 0.0084(8) -0.0074(8)
C21 0.0211(9) 0.0369(11) 0.0188(9) -0.0026(8) 0.0055(7) -0.0017(8)
C20 0.0257(9) 0.0241(10) 0.0196(9) 0.0012(7) 0.0091(7) 0.0036(8)
C19 0.0231(9) 0.0215(9) 0.0184(8) -0.0002(7) 0.0099(7) -0.0004(7)
C24 0.0217(9) 0.0224(9) 0.0223(9) -0.0003(7) 0.0065(7) 0.0002(7)
C23 0.0329(10) 0.0196(9) 0.0261(10) -0.0016(8) 0.0109(8) 0.0031(8)
C42 0.0262(9) 0.0232(10) 0.0223(9) -0.0025(7) 0.0058(7) -0.0011(8)
C41 0.0344(11) 0.0342(11) 0.0213(9) -0.0062(8) 0.0117(8) -0.0091(9)
C29 0.0214(9) 0.0329(11) 0.0213(9) 0.0058(8) 0.0070(7) 0.0076(8)
C30 0.0224(9) 0.0218(9) 0.0187(9) 0.0006(7) 0.0030(7) 0.0046(7)
C31 0.0218(9) 0.0173(9) 0.0212(9) -0.0010(7) 0.0067(7) 0.0028(7)
C32 0.0254(9) 0.0198(9) 0.0252(9) 0.0041(7) 0.0094(8) 0.0029(7)
C33 0.0187(9) 0.0258(10) 0.0348(11) 0.0021(8) 0.0063(8) 0.0000(8)
C34 0.0229(9) 0.0314(11) 0.0277(10) 0.0043(8) 0.0015(8) 0.0085(8)
C35 0.0326(10) 0.0217(10) 0.0260(10) 0.0087(8) 0.0099(8) 0.0069(8)
C36 0.0230(9) 0.0189(9) 0.0256(9) 0.0004(7) 0.0088(7) 0.0000(7)
B1 0.0200(9) 0.0175(10) 0.0221(10) 0.0018(8) 0.0070(8) 0.0011(8)

loop_
_atom_type_symbol
_atom_type_description
_atom_type_scat_dispersion_real
_atom_type_scat_dispersion_imag
_atom_type_scat_source
C C 0.0033 0.0016 'International Tables Vol C Tables 4.2.6.8 and 6.1.1.4'
H H 0.0000 0.0000 'International Tables Vol C Tables 4.2.6.8 and 6.1.1.4'
B B 0.0013 0.0007 'International Tables Vol C Tables 4.2.6.8 and 6.1.1.4'
F F 0.0171 0.0103 'International Tables Vol C Tables 4.2.6.8 and 6.1.1.4'
P P 0.1023 0.0942 'International Tables Vol C Tables 4.2.6.8 and 6.1.1.4'
N N 0.0061 0.0033 'International Tables Vol C Tables 4.2.6.8 and 6.1.1.4'

loop_
_geom_angle_atom_site_label_1
_geom_angle_atom_site_label_2
_geom_angle_atom_site_label_3
_geom_angle
N1 P1 C13 111.60(8)
N1 P1 C1 102.29(8)
C13 P1 C1 112.56(8)
N1 P1 C7 109.82(9)
C13 P1 C7 110.54(8)
C1 P1 C7 109.74(9)
C17 C16 C15 118.13(17)
C17 C16 H1 120.9
C15 C16 H1 120.9
F10 C15 C14 117.91(16)
F10 C15 C16 120.66(16)
C14 C15 C16 121.43(17)
F9 C14 C15 118.10(16)
F9 C14 C13 121.10(16)
C15 C14 C13 120.79(16)
C14 C13 C18 116.91(16)
C14 C13 P1 124.73(13)
C18 C13 P1 118.33(14)
C8 C7 C12 117.31(18)
C8 C7 P1 124.38(14)
C12 C7 P1 118.26(15)
F8 C12 C11 119.82(19)
F8 C12 C7 118.89(17)
C11 C12 C7 121.3(2)
F7 C11 C10 120.8(2)
F7 C11 C12 118.4(2)
C10 C11 C12 120.8(2)
C9 C10 C11 118.66(19)
C9 C10 H2 120.7
C11 C10 H2 120.7
F5 C8 C9 118.24(19)
F5 C8 C7 121.19(16)
C9 C8 C7 120.57(19)
F6 C9 C10 120.74(19)
F6 C9 C8 117.9(2)
C10 C9 C8 121.4(2)
C6 C1 C2 117.20(16)
C6 C1 P1 117.02(13)
C2 C1 P1 125.74(14)
F4 C6 C5 119.78(16)
F4 C6 C1 118.34(16)
C5 C6 C1 121.83(16)
F3 C5 C6 119.31(16)
F3 C5 C4 120.19(16)
C6 C5 C4 120.50(17)
C3 C4 C5 118.28(17)
C3 C4 H3 120.9
C5 C4 H3 120.9
F2 C3 C4 119.96(17)
F2 C3 C2 118.22(17)
C4 C3 C2 121.82(17)
F1 C2 C3 118.29(16)
F1 C2 C1 121.37(16)
C3 C2 C1 120.33(17)
F11 C17 C18 118.59(17)
F11 C17 C16 120.14(17)
C18 C17 C16 121.27(16)
F12 C18 C17 120.35(16)
F12 C18 C13 118.15(16)
C17 C18 C13 121.46(17)
N2 N1 P1 120.89(13)
N3 N2 N1 172.4(2)
F20 C28 C29 120.92(17)
F20 C28 C27 120.39(17)
C29 C28 C27 118.67(16)
F19 C27 C26 120.76(17)
F19 C27 C28 119.65(16)
C26 C27 C28 119.58(17)
F18 C26 C27 116.29(16)
F18 C26 C25 119.21(15)
C27 C26 C25 124.50(17)
C30 C25 C26 113.14(15)
C30 C25 B1 127.00(15)
C26 C25 B1 119.36(15)
C38 C37 C42 113.06(16)
C38 C37 B1 127.56(15)
C42 C37 B1 119.06(15)
F28 C38 C37 121.31(15)
F28 C38 C39 114.57(16)
C37 C38 C39 124.11(17)
F29 C39 C40 119.82(17)
F29 C39 C38 120.60(18)
C40 C39 C38 119.58(18)
F30 C40 C39 120.54(19)
F30 C40 C41 120.31(18)
C39 C40 C41 119.14(17)
F15 C22 C23 120.77(17)
F15 C22 C21 120.40(17)
C23 C22 C21 118.83(17)
F14 C21 C22 119.47(16)
F14 C21 C20 120.87(17)
C22 C21 C20 119.66(17)
F13 C20 C21 116.14(16)
F13 C20 C19 119.44(15)
C21 C20 C19 124.40(17)
C24 C19 C20 113.03(16)
C24 C19 B1 127.40(15)
C20 C19 B1 119.53(15)
F17 C24 C19 121.27(15)
F17 C24 C23 114.47(15)
C19 C24 C23 124.25(16)
F16 C23 C22 119.95(16)
F16 C23 C24 120.37(17)
C22 C23 C24 119.68(17)
F32 C42 C41 116.29(16)
F32 C42 C37 118.79(16)
C41 C42 C37 124.91(18)
F31 C41 C40 120.10(17)
F31 C41 C42 120.76(19)
C40 C41 C42 119.13(18)
F21 C29 C28 120.07(16)
F21 C29 C30 120.07(17)
C28 C29 C30 119.86(17)
F22 C30 C29 114.74(15)
F22 C30 C25 121.09(15)
C29 C30 C25 124.17(17)
C36 C31 C32 112.71(16)
C36 C31 B1 118.99(15)
C32 C31 B1 127.82(15)
F23 C32 C33 114.92(15)
F23 C32 C31 120.96(16)
C33 C32 C31 124.12(17)
F24 C33 C34 119.20(16)
F24 C33 C32 120.80(17)
C34 C33 C32 119.98(17)
F25 C34 C33 120.86(17)
F25 C34 C35 120.59(17)
C33 C34 C35 118.54(17)
F26 C35 C34 119.64(17)
F26 C35 C36 120.90(16)
C34 C35 C36 119.44(17)
F27 C36 C35 115.50(15)
F27 C36 C31 119.30(15)
C35 C36 C31 125.20(16)
C25 B1 C37 112.86(14)
C25 B1 C19 112.92(14)
C37 B1 C19 102.83(13)
C25 B1 C31 100.74(13)
C37 B1 C31 115.25(14)
C19 B1 C31 112.72(14)

loop_
_geom_bond_atom_site_label_1
_geom_bond_atom_site_label_2
_geom_bond_distance
P1 N1 1.6512(17)
P1 C13 1.7828(18)
P1 C1 1.7885(18)
P1 C7 1.7893(19)
F7 C11 1.341(3)
F6 C9 1.340(3)
F5 C8 1.340(2)
F2 C3 1.340(2)
F1 C2 1.340(2)
F3 C5 1.331(2)
F4 C6 1.341(2)
F9 C14 1.3371(19)
F12 C18 1.343(2)
F11 C17 1.342(2)
F10 C15 1.336(2)
F8 C12 1.348(2)
F20 C28 1.3414(19)
F30 C40 1.347(2)
F15 C22 1.347(2)
F14 C21 1.353(2)
F13 C20 1.353(2)
F17 C24 1.362(2)
F16 C23 1.347(2)
F32 C42 1.352(2)
F31 C41 1.355(2)
F29 C39 1.345(2)
F28 C38 1.356(2)
F18 C26 1.359(2)
F21 C29 1.347(2)
F22 C30 1.354(2)
F19 C27 1.351(2)
F25 C34 1.346(2)
F27 C36 1.355(2)
F26 C35 1.350(2)
F24 C33 1.343(2)
F23 C32 1.358(2)
C16 C17 1.378(3)
C16 C15 1.379(3)
C16 H1 0.9500
C15 C14 1.377(3)
C14 C13 1.397(2)
C13 C18 1.402(2)
C7 C8 1.390(3)
C7 C12 1.392(3)
C12 C11 1.375(3)
C11 C10 1.371(3)
C10 C9 1.368(3)
C10 H2 0.9500
C8 C9 1.379(3)
C1 C6 1.391(3)
C1 C2 1.396(2)
C6 C5 1.374(3)
C5 C4 1.381(3)
C4 C3 1.373(3)
C4 H3 0.9500
C3 C2 1.379(3)
C17 C18 1.364(3)
N1 N2 1.260(2)
N2 N3 1.114(2)
C28 C29 1.371(3)
C28 C27 1.379(3)
C27 C26 1.376(2)
C26 C25 1.392(2)
C25 C30 1.389(2)
C25 B1 1.653(2)
C37 C38 1.387(3)
C37 C42 1.391(2)
C37 B1 1.657(3)
C38 C39 1.391(3)
C39 C40 1.372(3)
C40 C41 1.376(3)
C22 C23 1.370(3)
C22 C21 1.375(3)
C21 C20 1.380(3)
C20 C19 1.394(2)
C19 C24 1.386(2)
C19 B1 1.661(3)
C24 C23 1.389(2)
C42 C41 1.379(3)
C29 C30 1.383(2)
C31 C36 1.388(2)
C31 C32 1.389(2)
C31 B1 1.664(3)
C32 C33 1.387(3)
C33 C34 1.373(3)
C34 C35 1.375(3)
C35 C36 1.376(3)

loop_
_geom_torsion_atom_site_label_1
_geom_torsion_atom_site_label_2
_geom_torsion_atom_site_label_3
_geom_torsion_atom_site_label_4
_geom_torsion
C17 C16 C15 F10 -179.94(15)
C17 C16 C15 C14 -0.4(3)
F10 C15 C14 F9 0.5(2)
C16 C15 C14 F9 -179.01(15)
F10 C15 C14 C13 179.39(15)
C16 C15 C14 C13 -0.1(3)
F9 C14 C13 C18 179.63(15)
C15 C14 C13 C18 0.8(2)
F9 C14 C13 P1 1.7(2)
C15 C14 C13 P1 -177.11(13)
N1 P1 C13 C14 -132.25(15)
C1 P1 C13 C14 113.39(15)
C7 P1 C13 C14 -9.72(18)
N1 P1 C13 C18 49.89(16)
C1 P1 C13 C18 -64.47(16)
C7 P1 C13 C18 172.42(14)
N1 P1 C7 C8 -128.83(16)
C13 P1 C7 C8 107.60(17)
C1 P1 C7 C8 -17.13(19)
N1 P1 C7 C12 48.70(17)
C13 P1 C7 C12 -74.87(17)
C1 P1 C7 C12 160.40(15)
C8 C7 C12 F8 -177.35(17)
P1 C7 C12 F8 4.9(2)
C8 C7 C12 C11 1.8(3)
P1 C7 C12 C11 -175.90(15)
F8 C12 C11 F7 -2.3(3)
C7 C12 C11 F7 178.56(17)
F8 C12 C11 C10 177.80(19)
C7 C12 C11 C10 -1.3(3)
F7 C11 C10 C9 -178.96(19)
C12 C11 C10 C9 0.9(3)
C12 C7 C8 F5 178.33(17)
P1 C7 C8 F5 -4.1(3)
C12 C7 C8 C9 -1.9(3)
P1 C7 C8 C9 175.62(15)
C11 C10 C9 F6 179.23(19)
C11 C10 C9 C8 -1.1(3)
F5 C8 C9 F6 1.1(3)
C7 C8 C9 F6 -178.68(17)
F5 C8 C9 C10 -178.63(18)
C7 C8 C9 C10 1.6(3)
N1 P1 C1 C6 58.73(16)
C13 P1 C1 C6 178.63(13)
C7 P1 C1 C6 -57.81(16)
N1 P1 C1 C2 -119.28(17)
C13 P1 C1 C2 0.62(19)
C7 P1 C1 C2 124.17(16)
C2 C1 C6 F4 -175.42(15)
P1 C1 C6 F4 6.4(2)
C2 C1 C6 C5 2.2(3)
P1 C1 C6 C5 -176.03(14)
F4 C6 C5 F3 -3.4(3)
C1 C6 C5 F3 179.08(17)
F4 C6 C5 C4 175.91(17)
C1 C6 C5 C4 -1.6(3)
F3 C5 C4 C3 179.58(17)
C6 C5 C4 C3 0.3(3)
C5 C4 C3 F2 -179.76(17)
C5 C4 C3 C2 0.4(3)
F2 C3 C2 F1 1.2(3)
C4 C3 C2 F1 -178.97(17)
F2 C3 C2 C1 -179.66(16)
C4 C3 C2 C1 0.2(3)
C6 C1 C2 F1 177.69(16)
P1 C1 C2 F1 -4.3(3)
C6 C1 C2 C3 -1.4(3)
P1 C1 C2 C3 176.60(14)
C15 C16 C17 F11 -179.74(15)
C15 C16 C17 C18 0.3(3)
F11 C17 C18 F12 -1.9(3)
C16 C17 C18 F12 178.00(16)
F11 C17 C18 C13 -179.58(15)
C16 C17 C18 C13 0.4(3)
C14 C13 C18 F12 -178.59(15)
P1 C13 C18 F12 -0.6(2)
C14 C13 C18 C17 -0.9(3)
P1 C13 C18 C17 177.13(14)
C13 P1 N1 N2 32.14(19)
C1 P1 N1 N2 152.71(16)
C7 P1 N1 N2 -90.80(17)
P1 N1 N2 N3 -174.6(15)
F20 C28 C27 F19 0.7(3)
C29 C28 C27 F19 179.39(16)
F20 C28 C27 C26 -178.58(16)
C29 C28 C27 C26 0.1(3)
F19 C27 C26 F18 -2.1(3)
C28 C27 C26 F18 177.14(16)
F19 C27 C26 C25 178.23(16)
C28 C27 C26 C25 -2.5(3)
F18 C26 C25 C30 -177.12(15)
C27 C26 C25 C30 2.5(3)
F18 C26 C25 B1 -4.7(2)
C27 C26 C25 B1 174.95(17)
C42 C37 C38 F28 -177.43(15)
B1 C37 C38 F28 -4.1(3)
C42 C37 C38 C39 1.8(3)
B1 C37 C38 C39 175.16(17)
F28 C38 C39 F29 0.2(2)
C37 C38 C39 F29 -179.14(16)
F28 C38 C39 C40 179.62(16)
C37 C38 C39 C40 0.3(3)
F29 C39 C40 F30 -1.1(3)
C38 C39 C40 F30 179.48(16)
F29 C39 C40 C41 177.86(17)
C38 C39 C40 C41 -1.6(3)
F15 C22 C21 F14 1.9(3)
C23 C22 C21 F14 -178.48(16)
F15 C22 C21 C20 -177.95(16)
C23 C22 C21 C20 1.7(3)
F14 C21 C20 F13 -0.8(2)
C22 C21 C20 F13 179.05(16)
F14 C21 C20 C19 -179.10(16)
C22 C21 C20 C19 0.8(3)
F13 C20 C19 C24 178.19(15)
C21 C20 C19 C24 -3.6(3)
F13 C20 C19 B1 0.3(2)
C21 C20 C19 B1 178.51(16)
C20 C19 C24 F17 -176.29(15)
B1 C19 C24 F17 1.4(3)
C20 C19 C24 C23 4.3(3)
B1 C19 C24 C23 -177.96(17)
F15 C22 C23 F16 -1.4(3)
C21 C22 C23 F16 178.95(16)
F15 C22 C23 C24 178.65(16)
C21 C22 C23 C24 -0.9(3)
F17 C24 C23 F16 -1.6(2)
C19 C24 C23 F16 177.84(16)
F17 C24 C23 C22 178.31(16)
C19 C24 C23 C22 -2.3(3)
C38 C37 C42 F32 176.55(15)
B1 C37 C42 F32 2.6(2)
C38 C37 C42 C41 -2.9(3)
B1 C37 C42 C41 -176.88(17)
F30 C40 C41 F31 0.6(3)
C39 C40 C41 F31 -178.33(17)
F30 C40 C41 C42 179.53(17)
C39 C40 C41 C42 0.6(3)
F32 C42 C41 F31 1.3(3)
C37 C42 C41 F31 -179.25(16)
F32 C42 C41 C40 -177.67(16)
C37 C42 C41 C40 1.8(3)
F20 C28 C29 F21 -0.1(3)
C27 C28 C29 F21 -178.75(16)
F20 C28 C29 C30 -179.37(16)
C27 C28 C29 C30 1.9(3)
F21 C29 C30 F22 -0.8(2)
C28 C29 C30 F22 178.45(15)
F21 C29 C30 C25 178.81(16)
C28 C29 C30 C25 -1.9(3)
C26 C25 C30 F22 179.34(15)
B1 C25 C30 F22 7.6(3)
C26 C25 C30 C29 -0.3(2)
B1 C25 C30 C29 -172.05(17)
C36 C31 C32 F23 178.36(15)
B1 C31 C32 F23 6.5(3)
C36 C31 C32 C33 -1.1(3)
B1 C31 C32 C33 -172.95(17)
F23 C32 C33 F24 0.0(2)
C31 C32 C33 F24 179.51(17)
F23 C32 C33 C34 -178.76(16)
C31 C32 C33 C34 0.8(3)
F24 C33 C34 F25 -0.5(3)
C32 C33 C34 F25 178.27(17)
F24 C33 C34 C35 -179.17(17)
C32 C33 C34 C35 -0.4(3)
F25 C34 C35 F26 0.1(3)
C33 C34 C35 F26 178.75(17)
F25 C34 C35 C36 -178.14(16)
C33 C34 C35 C36 0.5(3)
F26 C35 C36 F27 -0.3(2)
C34 C35 C36 F27 177.92(16)
F26 C35 C36 C31 -179.26(16)
C34 C35 C36 C31 -1.0(3)
C32 C31 C36 F27 -177.64(15)
B1 C31 C36 F27 -5.0(2)
C32 C31 C36 C35 1.3(3)
B1 C31 C36 C35 173.90(16)
C30 C25 B1 C37 -135.84(17)
C26 C25 B1 C37 52.9(2)
C30 C25 B1 C19 -19.7(2)
C26 C25 B1 C19 168.98(15)
C30 C25 B1 C31 100.72(19)
C26 C25 B1 C31 -70.56(18)
C38 C37 B1 C25 19.2(2)
C42 C37 B1 C25 -167.82(15)
C38 C37 B1 C19 -102.76(19)
C42 C37 B1 C19 70.21(19)
C38 C37 B1 C31 134.19(18)
C42 C37 B1 C31 -52.8(2)
C24 C19 B1 C25 128.38(18)
C20 C19 B1 C25 -54.0(2)
C24 C19 B1 C37 -109.69(19)
C20 C19 B1 C37 67.90(18)
C24 C19 B1 C31 15.0(2)
C20 C19 B1 C31 -167.38(15)
C36 C31 B1 C25 -65.73(18)
C32 C31 B1 C25 105.64(19)
C36 C31 B1 C37 172.49(15)
C32 C31 B1 C37 -16.1(2)
C36 C31 B1 C19 54.9(2)
C32 C31 B1 C19 -133.75(18)
